data_4310216
loop_
_publ_author_name
'Nizamuddin Shaikh'
'Sanchita Goswami'
'Anangamohan Panja'
'Hao-Ling Sun'
'Feng Pan'
'Song Gao'
'Pradyot Banerjee'

_publ_section_title
;
Syntheses, Crystal Structures, and Spectroscopic and Magnetic Properties of
[Mn2III(H2L1)(Cl4Cat)4.2H2O]\\infty and
[Mn2III(H2L2)(Cl4Cat)4.2CH3CN.2H2O]\\infty: Temperature-Dependent Valence
Tautomerism in Solution
;
_journal_name_full 'Inorganic Chemistry'
_journal_page_first 9714
_journal_page_last 9722
_journal_paper_doi 10.1021/ic051064j
_journal_volume 44
_journal_year 2005
_chemical_formula_sum 'C38 H22 Cl16 Mn2 N4 O10'
_chemical_formula_weight 1371.68
_chemical_name_systematic
; 
 ? 
;
_space_group_IT_number 2
_symmetry_cell_setting triclinic
_symmetry_space_group_name_Hall '-P 1'
_symmetry_space_group_name_H-M 'P -1'
_atom_sites_solution_hydrogens geom
_atom_sites_solution_primary direct
_atom_sites_solution_secondary difmap
_audit_creation_method SHELXL-97
_cell_angle_alpha 116.100(2)
_cell_angle_beta 96.9030(10)
_cell_angle_gamma 100.861(2)
_cell_formula_units_Z 1
_cell_length_a 9.1408(3)
_cell_length_b 12.0072(4)
_cell_length_c 12.7159(5)
_cell_measurement_temperature 293(2)
_cell_volume 1197.79(8)
_computing_cell_refinement 'Rapid auto Rigaku 2001'
_computing_data_collection 'Rapid auto Rigaku 2001'
_computing_data_reduction 'Rapid auto Rigaku 2001'
_computing_molecular_graphics 'Bruker SHELXTL V5.1 (Sheldrick, 1998)'
_computing_publication_material 'SHELXL-97 (Sheldrick, 1997)'
_computing_structure_refinement 'SHELXL-97 (Sheldrick, 1997)'
_computing_structure_solution 'SHELXS-97 (Sheldrick, 1990)'
_diffrn_ambient_temperature 293(2)
_diffrn_detector_area_resol_mean '100x100 microns'
_diffrn_measured_fraction_theta_full 0.705
_diffrn_measured_fraction_theta_max 0.705
_diffrn_measurement_device_type 'Rigaku RAXIS RAPID IP'
_diffrn_measurement_method Oscillation
_diffrn_radiation_monochromator graphite
_diffrn_radiation_source 'fine-focus sealed tube'
_diffrn_radiation_type MoK\a
_diffrn_radiation_wavelength 0.71073
_diffrn_reflns_av_R_equivalents 0.0807
_diffrn_reflns_av_sigmaI/netI 0.1461
_diffrn_reflns_limit_h_max 11
_diffrn_reflns_limit_h_min -11
_diffrn_reflns_limit_k_max 15
_diffrn_reflns_limit_k_min -15
_diffrn_reflns_limit_l_max 16
_diffrn_reflns_limit_l_min -16
_diffrn_reflns_number 4757
_diffrn_reflns_theta_full 27.48
_diffrn_reflns_theta_max 27.48
_diffrn_reflns_theta_min 2.33
_exptl_absorpt_coefficient_mu 1.481
_exptl_absorpt_correction_T_max 0.9296
_exptl_absorpt_correction_T_min 0.6328
_exptl_absorpt_correction_type empirical
_exptl_absorpt_process_details
; 
                                  HIGASHI, T. (1995). Abscor-Empirical
                                  Absorption
                                  Correction based on Fourier Series
                                  Approximation.Rigaku Corporation,Tokyo,
                                  Japan.
;
_exptl_crystal_colour needle
_exptl_crystal_density_diffrn 1.902
_exptl_crystal_density_method 'not measured'
_exptl_crystal_description green
_exptl_crystal_F_000 680
_exptl_crystal_size_max 0.34
_exptl_crystal_size_mid 0.08
_exptl_crystal_size_min 0.05
_refine_diff_density_max 0.780
_refine_diff_density_min -0.551
_refine_diff_density_rms 0.152
_refine_ls_extinction_method none
_refine_ls_goodness_of_fit_ref 0.929
_refine_ls_hydrogen_treatment mixed
_refine_ls_matrix_type full
_refine_ls_number_parameters 316
_refine_ls_number_reflns 3880
_refine_ls_number_restraints 0
_refine_ls_restrained_S_all 0.929
_refine_ls_R_factor_all 0.2218
_refine_ls_R_factor_gt 0.1071
_refine_ls_shift/su_max 0.001
_refine_ls_shift/su_mean 0.000
_refine_ls_structure_factor_coef Fsqd
_refine_ls_weighting_details 'calc w=1/[\s^2^(Fo^2^)+(0.1793P)^2^+0.0000P] where P=(Fo^2^+2Fc^2^)/3'
_refine_ls_weighting_scheme calc
_refine_ls_wR_factor_gt 0.2550
_refine_ls_wR_factor_ref 0.3179
_reflns_number_gt 1489
_reflns_number_total 3880
_reflns_threshold_expression >2sigma(I)
_cod_data_source_file ic051064jsi20050628_061941.cif
_cod_data_source_block sx148
_cod_depositor_comments
;
The following automatic conversions were performed:
'_symmetry_cell_setting' value 'Triclinic' changed to 'triclinic'
according to '/home/saulius/struct/CIF-dictionaries/cif_core.dic'
dictionary named 'cif_core.dic' version 2.4.1 from
2010-06-29.

'_exptl_absorpt_correction_type' value 'Empirical' changed to
'empirical' according to
'/home/saulius/struct/CIF-dictionaries/cif_core.dic' dictionary named
'cif_core.dic' version 2.4.1 from 2010-06-29.

Automatic conversion script
Id: cif_fix_enum 1527 2010-12-29 10:47:43Z saulius 
;
_cod_original_cell_volume 1197.79(7)
_cod_database_code 4310216

loop_
_symmetry_equiv_pos_as_xyz
'x, y, z'
'-x, -y, -z'

loop_
_atom_site_label
_atom_site_type_symbol
_atom_site_fract_x
_atom_site_fract_y
_atom_site_fract_z
_atom_site_U_iso_or_equiv
_atom_site_adp_type
_atom_site_occupancy
_atom_site_symmetry_multiplicity
_atom_site_calc_flag
_atom_site_refinement_flags
_atom_site_disorder_assembly
_atom_site_disorder_group
Mn1 Mn 0.4268(2) 0.46304(18) 0.35884(19) 0.0512(6) Uani 1 1 d . . .
Cl1 Cl 0.4144(5) 0.1046(4) -0.0208(4) 0.0755(11) Uani 1 1 d . . .
Cl2 Cl 0.1789(5) -0.1472(4) -0.0626(4) 0.0785(12) Uani 1 1 d . . .
Cl3 Cl -0.0278(4) -0.1290(4) 0.1193(4) 0.0761(12) Uani 1 1 d . . .
Cl4 Cl -0.0018(4) 0.1387(4) 0.3372(4) 0.0703(11) Uani 1 1 d . . .
Cl5 Cl 0.7963(4) 0.7896(4) 0.3375(4) 0.0749(12) Uani 1 1 d . . .
Cl6 Cl 0.7967(4) 1.0631(4) 0.5313(4) 0.0795(13) Uani 1 1 d . . .
Cl7 Cl 0.5833(5) 1.0908(3) 0.7129(4) 0.0730(11) Uani 1 1 d . . .
Cl8 Cl 0.3733(4) 0.8423(3) 0.6939(3) 0.0607(9) Uani 1 1 d . . .
O1 O 0.4371(10) 0.3301(8) 0.2156(8) 0.054(2) Uani 1 1 d . . .
O1W O -0.2582(10) 0.4252(9) 0.1956(9) 0.065(3) Uani 1 1 d . . .
O2 O 0.2465(10) 0.3497(8) 0.3515(8) 0.056(2) Uani 1 1 d . . .
O3 O 0.5988(9) 0.5785(8) 0.3601(8) 0.052(2) Uani 1 1 d . . .
O4 O 0.4242(9) 0.6010(8) 0.5098(8) 0.050(2) Uani 1 1 d . . .
N1 N 0.2842(12) 0.5335(11) 0.2380(10) 0.058(3) Uani 1 1 d . . .
N2 N 0.0138(12) 0.4724(10) 0.3408(10) 0.058(3) Uani 1 1 d . . .
C1 C 0.333(2) 0.5146(19) 0.1391(16) 0.089(6) Uani 1 1 d . . .
H1 H 0.4066 0.4694 0.1214 0.107 Uiso 1 1 calc R . .
C2 C 0.2830(19) 0.5568(17) 0.0614(16) 0.081(5) Uani 1 1 d . . .
H2 H 0.3294 0.5483 -0.0020 0.097 Uiso 1 1 calc R . .
C3 C 0.1647(18) 0.6112(15) 0.0777(13) 0.069(4) Uani 1 1 d . . .
H3 H 0.1239 0.6364 0.0238 0.082 Uiso 1 1 calc R . .
C4 C 0.1068(17) 0.6280(15) 0.1785(14) 0.066(4) Uani 1 1 d . . .
H4 H 0.0290 0.6688 0.1944 0.079 Uiso 1 1 calc R . .
C5 C 0.1615(13) 0.5861(11) 0.2532(12) 0.049(3) Uani 1 1 d . . .
C6 C 0.1038(14) 0.6032(12) 0.3621(14) 0.061(4) Uani 1 1 d . . .
H6A H 0.0386 0.6610 0.3776 0.073 Uiso 1 1 calc R . .
H6B H 0.1889 0.6402 0.4315 0.073 Uiso 1 1 calc R . .
C7 C -0.0582(15) 0.4816(13) 0.4442(11) 0.056(3) Uani 1 1 d . . .
H7A H -0.1159 0.5452 0.4617 0.067 Uiso 1 1 calc R . .
H7B H -0.1292 0.3992 0.4205 0.067 Uiso 1 1 calc R . .
C8 C 0.3253(15) 0.2203(12) 0.1837(12) 0.047(3) Uani 1 1 d . . .
C9 C 0.3048(15) 0.1050(12) 0.0795(12) 0.056(3) Uani 1 1 d . . .
C10 C 0.1975(16) -0.0025(12) 0.0617(13) 0.058(4) Uani 1 1 d . . .
C11 C 0.1051(14) 0.0047(12) 0.1425(13) 0.054(3) Uani 1 1 d . . .
C12 C 0.1164(13) 0.1275(13) 0.2405(13) 0.053(3) Uani 1 1 d . . .
C13 C 0.2285(16) 0.2302(12) 0.2566(13) 0.052(3) Uani 1 1 d . . .
C14 C 0.6008(14) 0.7003(11) 0.4391(12) 0.047(3) Uani 1 1 d . . .
C15 C 0.6870(13) 0.8044(15) 0.4388(13) 0.062(4) Uani 1 1 d . . .
C16 C 0.6805(15) 0.9327(12) 0.5294(13) 0.061(4) Uani 1 1 d . . .
C17 C 0.5842(18) 0.9385(12) 0.5984(13) 0.068(4) Uani 1 1 d . . .
C18 C 0.4934(13) 0.8316(12) 0.5999(11) 0.048(3) Uani 1 1 d . . .
C19 C 0.5037(16) 0.7146(13) 0.5219(14) 0.058(4) Uani 1 1 d . . .

loop_
_atom_site_aniso_label
_atom_site_aniso_U_11
_atom_site_aniso_U_22
_atom_site_aniso_U_33
_atom_site_aniso_U_23
_atom_site_aniso_U_13
_atom_site_aniso_U_12
Mn1 0.0389(11) 0.0450(11) 0.0671(14) 0.0246(10) 0.0213(10) 0.0050(9)
Cl1 0.069(2) 0.068(2) 0.080(3) 0.025(2) 0.033(2) 0.013(2)
Cl2 0.068(3) 0.055(2) 0.085(3) 0.0153(19) 0.014(2) 0.0062(19)
Cl3 0.050(2) 0.059(2) 0.108(3) 0.038(2) 0.010(2) -0.0015(17)
Cl4 0.049(2) 0.067(2) 0.094(3) 0.039(2) 0.0282(19) 0.0027(17)
Cl5 0.059(2) 0.073(2) 0.108(3) 0.049(2) 0.047(2) 0.0152(19)
Cl6 0.056(2) 0.057(2) 0.124(4) 0.047(2) 0.033(2) -0.0035(18)
Cl7 0.072(3) 0.0459(19) 0.091(3) 0.0250(19) 0.027(2) 0.0091(18)
Cl8 0.050(2) 0.0533(19) 0.075(2) 0.0254(17) 0.0276(18) 0.0119(16)
O1 0.040(5) 0.040(4) 0.071(6) 0.022(4) 0.020(4) -0.005(4)
O1W 0.036(5) 0.073(6) 0.082(7) 0.034(6) 0.020(5) 0.005(5)
O2 0.040(5) 0.048(5) 0.072(6) 0.024(5) 0.022(5) 0.004(4)
O3 0.031(4) 0.050(5) 0.071(6) 0.028(5) 0.019(4) 0.001(4)
O4 0.030(4) 0.050(5) 0.065(6) 0.026(4) 0.016(4) 0.004(4)
N1 0.044(6) 0.066(7) 0.078(8) 0.040(6) 0.032(6) 0.021(6)
N2 0.045(6) 0.060(7) 0.088(8) 0.048(7) 0.039(6) 0.010(5)
C1 0.078(12) 0.138(16) 0.094(13) 0.076(13) 0.054(11) 0.047(12)
C2 0.057(10) 0.101(13) 0.083(12) 0.048(11) 0.014(9) 0.007(10)
C3 0.064(10) 0.086(11) 0.067(10) 0.048(9) 0.013(8) 0.014(9)
C4 0.043(8) 0.082(10) 0.076(11) 0.045(9) -0.001(7) 0.013(8)
C5 0.026(6) 0.045(7) 0.070(9) 0.026(7) 0.010(6) 0.005(5)
C6 0.030(6) 0.058(8) 0.116(13) 0.055(9) 0.030(7) 0.017(6)
C7 0.043(7) 0.062(8) 0.057(8) 0.032(7) 0.013(6) -0.006(7)
C8 0.042(7) 0.054(7) 0.058(8) 0.032(7) 0.021(6) 0.019(6)
C9 0.051(8) 0.041(7) 0.065(9) 0.011(7) 0.020(7) 0.020(6)
C10 0.046(8) 0.046(7) 0.082(10) 0.027(7) 0.016(7) 0.020(6)
C11 0.039(7) 0.046(8) 0.083(10) 0.035(8) 0.019(7) 0.009(6)
C12 0.030(6) 0.056(8) 0.082(10) 0.039(8) 0.025(7) 0.009(6)
C13 0.049(7) 0.043(7) 0.079(10) 0.035(7) 0.026(7) 0.020(6)
C14 0.039(7) 0.043(7) 0.061(8) 0.027(6) 0.018(6) 0.007(6)
C15 0.024(6) 0.093(11) 0.082(10) 0.068(10) -0.008(6) -0.015(7)
C16 0.036(7) 0.043(7) 0.079(10) 0.021(7) 0.002(7) -0.016(6)
C17 0.074(10) 0.042(7) 0.087(11) 0.024(7) 0.055(9) 0.010(7)
C18 0.029(6) 0.045(7) 0.056(8) 0.017(6) 0.003(6) -0.001(5)
C19 0.054(8) 0.049(8) 0.086(10) 0.039(8) 0.032(8) 0.017(7)

loop_
_atom_type_symbol
_atom_type_description
_atom_type_scat_dispersion_real
_atom_type_scat_dispersion_imag
_atom_type_scat_source
C C 0.0033 0.0016 'International Tables Vol C Tables 4.2.6.8 and 6.1.1.4'
H H 0.0000 0.0000 'International Tables Vol C Tables 4.2.6.8 and 6.1.1.4'
N N 0.0061 0.0033 'International Tables Vol C Tables 4.2.6.8 and 6.1.1.4'
O O 0.0106 0.0060 'International Tables Vol C Tables 4.2.6.8 and 6.1.1.4'
Cl Cl 0.1484 0.1585 'International Tables Vol C Tables 4.2.6.8 and 6.1.1.4'
Mn Mn 0.3368 0.7283 'International Tables Vol C Tables 4.2.6.8 and 6.1.1.4'

loop_
_geom_angle_atom_site_label_1
_geom_angle_atom_site_label_2
_geom_angle_atom_site_label_3
_geom_angle
_geom_angle_site_symmetry_1
_geom_angle_site_symmetry_3
_geom_angle_publ_flag
O1 Mn1 O3 93.0(4) . . ?
O1 Mn1 O2 86.7(4) . . ?
O3 Mn1 O2 176.5(4) . . ?
O1 Mn1 O4 177.7(4) . . ?
O3 Mn1 O4 85.8(4) . . ?
O2 Mn1 O4 94.6(4) . . ?
O1 Mn1 N1 86.8(4) . . ?
O3 Mn1 N1 84.8(4) . . ?
O2 Mn1 N1 91.7(4) . . ?
O4 Mn1 N1 95.0(4) . . ?
O1 Mn1 O4 95.3(3) . 2_666 ?
O3 Mn1 O4 94.3(3) . 2_666 ?
O2 Mn1 O4 89.1(3) . 2_666 ?
O4 Mn1 O4 82.9(3) . 2_666 ?
N1 Mn1 O4 177.8(3) . 2_666 ?
C8 O1 Mn1 110.9(7) . . ?
C13 O2 Mn1 108.6(7) . . ?
C14 O3 Mn1 108.8(7) . . ?
C19 O4 Mn1 110.0(8) . . ?
C19 O4 Mn1 110.3(8) . 2_666 ?
Mn1 O4 Mn1 97.1(3) . 2_666 ?
C1 N1 C5 115.9(13) . . ?
C1 N1 Mn1 112.7(10) . . ?
C5 N1 Mn1 131.4(8) . . ?
C7 N2 C6 112.2(11) . . ?
N1 C1 C2 124.7(16) . . ?
C3 C2 C1 119.1(16) . . ?
C2 C3 C4 117.4(14) . . ?
C5 C4 C3 121.1(14) . . ?
C4 C5 N1 121.3(12) . . ?
C4 C5 C6 122.7(12) . . ?
N1 C5 C6 115.8(11) . . ?
C5 C6 N2 108.5(11) . . ?
C7 C7 N2 112.5(13) 2_566 . ?
C13 C8 O1 116.1(12) . . ?
C13 C8 C9 120.2(13) . . ?
O1 C8 C9 123.6(11) . . ?
C10 C9 C8 118.6(12) . . ?
C10 C9 Cl1 123.3(10) . . ?
C8 C9 Cl1 118.0(10) . . ?
C9 C10 C11 121.0(12) . . ?
C9 C10 Cl2 118.9(11) . . ?
C11 C10 Cl2 120.1(10) . . ?
C10 C11 C12 118.7(11) . . ?
C10 C11 Cl3 120.6(11) . . ?
C12 C11 Cl3 120.6(10) . . ?
C13 C12 C11 117.8(12) . . ?
C13 C12 Cl4 122.9(11) . . ?
C11 C12 Cl4 119.2(9) . . ?
C8 C13 C12 122.9(13) . . ?
C8 C13 O2 117.1(11) . . ?
C12 C13 O2 119.9(12) . . ?
C15 C14 O3 122.2(12) . . ?
C15 C14 C19 120.6(13) . . ?
O3 C14 C19 117.2(10) . . ?
C14 C15 C16 117.5(13) . . ?
C14 C15 Cl5 121.4(13) . . ?
C16 C15 Cl5 121.1(9) . . ?
C17 C16 C15 118.5(11) . . ?
C17 C16 Cl6 124.9(12) . . ?
C15 C16 Cl6 116.5(10) . . ?
C16 C17 C18 124.7(13) . . ?
C16 C17 Cl7 119.0(10) . . ?
C18 C17 Cl7 115.8(10) . . ?
C19 C18 C17 117.2(12) . . ?
C19 C18 Cl8 119.1(10) . . ?
C17 C18 Cl8 123.7(10) . . ?
C18 C19 O4 125.5(12) . . ?
C18 C19 C14 121.3(11) . . ?
O4 C19 C14 113.2(11) . . ?

loop_
_geom_bond_atom_site_label_1
_geom_bond_atom_site_label_2
_geom_bond_distance
_geom_bond_site_symmetry_2
_geom_bond_publ_flag
Mn1 O1 1.848(9) . ?
Mn1 O3 1.883(8) . ?
Mn1 O2 1.892(8) . ?
Mn1 O4 1.913(9) . ?
Mn1 N1 2.419(11) . ?
Mn1 O4 2.493(9) 2_666 ?
Cl1 C9 1.713(14) . ?
Cl2 C10 1.719(14) . ?
Cl3 C11 1.703(12) . ?
Cl4 C12 1.711(12) . ?
Cl5 C15 1.693(14) . ?
Cl6 C16 1.707(12) . ?
Cl7 C17 1.769(14) . ?
Cl8 C18 1.697(13) . ?
O1 C8 1.367(14) . ?
O2 C13 1.372(15) . ?
O3 C14 1.356(14) . ?
O4 C19 1.352(14) . ?
O4 Mn1 2.493(9) 2_666 ?
N1 C1 1.324(17) . ?
N1 C5 1.381(15) . ?
N2 C7 1.510(15) . ?
N2 C6 1.517(15) . ?
C1 C2 1.36(2) . ?
C2 C3 1.36(2) . ?
C3 C4 1.39(2) . ?
C4 C5 1.344(17) . ?
C5 C6 1.484(17) . ?
C7 C7 1.50(2) 2_566 ?
C8 C13 1.341(17) . ?
C8 C9 1.392(16) . ?
C9 C10 1.375(18) . ?
C10 C11 1.391(18) . ?
C11 C12 1.425(18) . ?
C12 C13 1.364(17) . ?
C14 C15 1.348(16) . ?
C14 C19 1.432(17) . ?
C15 C16 1.48(2) . ?
C16 C17 1.306(19) . ?
C17 C18 1.401(16) . ?
C18 C19 1.346(17) . ?
